data_7012675
loop_
_publ_author_name
'Dong, Ying'
'Farquhar, Sandra'
'Gloe, Karsten'
'Lindoy, Leonard F.'
'Rumbel, Brendan R.'
'Turner, Peter'
'Wichmann, Kathrin'

_publ_section_title
;
 Metal ion recognition. Interaction of a series of successively
 N-benzylated derivatives of 1,4,8,11-tetraazacyclotetradecane (cyclam)
 with selected transition and post-transition metal ions
;
_journal_issue 8
_journal_name_full 'Dalton Transactions'
_journal_page_first 1558
_journal_paper_doi 10.1039/b300002h
_journal_year 2003
_chemical_formula_sum 'C25 H40 Cd N6 O7'
_chemical_formula_weight 649.03
_chemical_name_systematic
; 
? 
;
_space_group_IT_number 14
_symmetry_cell_setting monoclinic
_symmetry_Int_Tables_number 14
_symmetry_space_group_name_Hall '-P 2ybc'
_symmetry_space_group_name_H-M 'P 1 21/c 1'
_atom_sites_solution_hydrogens geom
_atom_sites_solution_primary direct
_atom_sites_solution_secondary difmap
_audit_creation_method SHELXL-97
_cell_angle_alpha 90.00
_cell_angle_beta 97.475(4)
_cell_angle_gamma 90.00
_cell_formula_units_Z 4
_cell_length_a 8.330(2)
_cell_length_b 15.976(4)
_cell_length_c 22.011(6)
_cell_measurement_reflns_used 980
_cell_measurement_temperature 150(2)
_cell_measurement_theta_max 27.727
_cell_measurement_theta_min 2.824
_cell_volume 2904.3(13)
_computing_cell_refinement 'SAINT (Bruker,1995)'
_computing_data_collection 'SMART (Bruker,1995)'
_computing_data_reduction 'SAINT and XPREP (Bruker 1995)'
_computing_molecular_graphics
;
teXsan for Windows (MSC, 1997) 
xtal 3.6 (Hall,du Boulay, D.J. & Olthof-Hazekamp, R. 1999)
ORTEPII  (Johnson,C.K., 1976). 
WinGX (Farrugia, 1999)
;
_computing_structure_refinement 'SHELXL-97 (Sheldrick, 1997)'
_computing_structure_solution 'SIR97 (Altomare, et. al. 1997)'
_diffrn_ambient_temperature 150(2)
_diffrn_crystal_treatment
;
attached with Exxon Paratone N, to a short length 
of fibre supported on a thin piece of copper wire 
inserted in a copper mounting pin.  The crystal was 
quenched in a cold nitrogen gas stream from an 
Oxford Cryosystems Cryostream. 
;
_diffrn_measured_fraction_theta_full 0.957
_diffrn_measured_fraction_theta_max 0.957
_diffrn_measurement_device_type 'Bruker SMART 1000 CCD'
_diffrn_measurement_method \w
_diffrn_radiation_monochromator graphite
_diffrn_radiation_source 'sealed tube'
_diffrn_radiation_type MoK\a
_diffrn_radiation_wavelength 0.71073
_diffrn_reflns_av_R_equivalents 0.0259
_diffrn_reflns_av_sigmaI/netI 0.0207
_diffrn_reflns_limit_h_max 11
_diffrn_reflns_limit_h_min -11
_diffrn_reflns_limit_k_max 21
_diffrn_reflns_limit_k_min -21
_diffrn_reflns_limit_l_max 29
_diffrn_reflns_limit_l_min -29
_diffrn_reflns_number 28544
_diffrn_reflns_theta_full 28.31
_diffrn_reflns_theta_max 28.31
_diffrn_reflns_theta_min 1.58
_diffrn_standards_decay_% 0.1
_diffrn_standards_number 316
_exptl_absorpt_coefficient_mu 0.804
_exptl_absorpt_correction_T_max 0.852
_exptl_absorpt_correction_T_min 0.742
_exptl_absorpt_correction_type gaussian
_exptl_absorpt_process_details
;
Gaussian (Coppens et al., 1965) 
XPREP  (Bruker, 1995)
;
_exptl_crystal_colour colourless
_exptl_crystal_density_diffrn 1.484
_exptl_crystal_density_method 'not measured'
_exptl_crystal_description priamatic
_exptl_crystal_F_000 1344
_exptl_crystal_size_max 0.442
_exptl_crystal_size_mid 0.397
_exptl_crystal_size_min 0.375
_refine_diff_density_max 0.804
_refine_diff_density_min -0.419
_refine_diff_density_rms 0.059
_refine_ls_extinction_method none
_refine_ls_goodness_of_fit_ref 1.471
_refine_ls_hydrogen_treatment mixed
_refine_ls_matrix_type full
_refine_ls_number_parameters 365
_refine_ls_number_reflns 6914
_refine_ls_number_restraints 0
_refine_ls_restrained_S_all 1.471
_refine_ls_R_factor_all 0.0345
_refine_ls_R_factor_gt 0.0260
_refine_ls_shift/su_max 0.004
_refine_ls_shift/su_mean 0.000
_refine_ls_structure_factor_coef Fsqd
_refine_ls_weighting_details 'calc w=1/[\s^2^(Fo^2^)+(0.0200P)^2^+0.0000P] where P=(Fo^2^+2Fc^2^)/3'
_refine_ls_weighting_scheme calc
_refine_ls_wR_factor_gt 0.0571
_refine_ls_wR_factor_ref 0.0588
_reflns_number_gt 5815
_reflns_number_total 6914
_reflns_threshold_expression >2sigma(I)
_cod_data_source_file b300002h.txt
_cod_data_source_block lfl60
_cod_depositor_comments
;
The following automatic conversions were performed:
'_exptl_absorpt_correction_type' value 'Gaussian' changed to 'gaussian'
according to '/home/saulius/struct/CIF-dictionaries/cif_core.dic'
dictionary named 'cif_core.dic' version 2.4.1 from 2010-06-29.

Automatic conversion script
Id: cif_fix_enum 1527 2010-12-29 10:47:43Z saulius 
;
_cod_original_cell_volume 2904.3(14)
_cod_original_sg_symbol_H-M 'P 21/c     '
_cod_database_code 7012675

loop_
_symmetry_equiv_pos_as_xyz
'x, y, z'
'-x, y+1/2, -z+1/2'
'-x, -y, -z'
'x, -y-1/2, z-1/2'

loop_
_atom_site_label
_atom_site_type_symbol
_atom_site_fract_x
_atom_site_fract_y
_atom_site_fract_z
_atom_site_U_iso_or_equiv
_atom_site_adp_type
_atom_site_occupancy
_atom_site_symmetry_multiplicity
_atom_site_calc_flag
_atom_site_refinement_flags
_atom_site_disorder_assembly
_atom_site_disorder_group
Cd1 Cd 0.133317(15) 0.437050(7) 0.747055(6) 0.02616(5) Uani 1 1 d . . .
O1 O -0.13356(15) 0.41125(8) 0.70045(6) 0.0366(3) Uani 1 1 d . . .
O2 O 0.02438(16) 0.30464(8) 0.69898(7) 0.0460(4) Uani 1 1 d . . .
O3 O -0.22216(15) 0.29750(8) 0.65322(6) 0.0389(3) Uani 1 1 d . . .
N1 N 0.26043(18) 0.46284(10) 0.65865(7) 0.0331(4) Uani 1 1 d . . .
N2 N 0.0874(2) 0.57488(9) 0.76223(7) 0.0300(3) Uani 1 1 d . . .
H2N H -0.006(2) 0.5806(11) 0.7451(9) 0.030(5) Uiso 1 1 d . . .
N3 N 0.07727(18) 0.43267(9) 0.84993(7) 0.0321(3) Uani 1 1 d . . .
N4 N 0.36702(18) 0.36612(10) 0.77242(8) 0.0330(4) Uani 1 1 d . . .
H4N H 0.345(2) 0.3191(12) 0.7661(8) 0.028(5) Uiso 1 1 d . . .
N5 N -0.11201(18) 0.33663(9) 0.68361(6) 0.0303(3) Uani 1 1 d . . .
C1 C 0.3331(2) 0.54756(11) 0.66028(9) 0.0355(4) Uani 1 1 d . . .
H1A H 0.3778 0.5573 0.6213 0.043 Uiso 1 1 calc R . .
H1B H 0.4243 0.5497 0.6939 0.043 Uiso 1 1 calc R . .
C2 C 0.2141(2) 0.61818(12) 0.66956(9) 0.0398(5) Uani 1 1 d . . .
H2A H 0.2524 0.6700 0.6515 0.048 Uiso 1 1 calc R . .
H2B H 0.1076 0.6040 0.6464 0.048 Uiso 1 1 calc R . .
C3 C 0.1900(3) 0.63616(12) 0.73496(9) 0.0381(5) Uani 1 1 d . . .
H3A H 0.2973 0.6379 0.7602 0.046 Uiso 1 1 calc R . .
H3B H 0.1406 0.6923 0.7368 0.046 Uiso 1 1 calc R . .
C4 C 0.0917(2) 0.58904(12) 0.82896(8) 0.0361(4) Uani 1 1 d . . .
H4A H 0.0394 0.6432 0.8360 0.043 Uiso 1 1 calc R . .
H4B H 0.2056 0.5917 0.8485 0.043 Uiso 1 1 calc R . .
C5 C 0.0036(2) 0.51824(12) 0.85793(9) 0.0389(5) Uani 1 1 d . . .
H5A H 0.0059 0.5297 0.9022 0.047 Uiso 1 1 calc R . .
H5B H -0.1111 0.5175 0.8393 0.047 Uiso 1 1 calc R . .
C6 C 0.2238(2) 0.42312(12) 0.89520(9) 0.0396(5) Uani 1 1 d . . .
H6A H 0.1898 0.4141 0.9362 0.047 Uiso 1 1 calc R . .
H6B H 0.2863 0.4760 0.8968 0.047 Uiso 1 1 calc R . .
C7 C 0.3348(3) 0.35124(13) 0.88170(9) 0.0439(5) Uani 1 1 d . . .
H7A H 0.4001 0.3344 0.9206 0.053 Uiso 1 1 calc R . .
H7B H 0.2664 0.3028 0.8670 0.053 Uiso 1 1 calc R . .
C8 C 0.4477(2) 0.36914(13) 0.83576(9) 0.0452(5) Uani 1 1 d . . .
H8A H 0.4958 0.4253 0.8439 0.054 Uiso 1 1 calc R . .
H8B H 0.5368 0.3277 0.8407 0.054 Uiso 1 1 calc R . .
C9 C 0.4811(2) 0.38930(12) 0.72778(10) 0.0424(5) Uani 1 1 d . . .
H9A H 0.5659 0.3458 0.7283 0.051 Uiso 1 1 calc R . .
H9B H 0.5347 0.4430 0.7404 0.051 Uiso 1 1 calc R . .
C10 C 0.3929(2) 0.39766(13) 0.66357(9) 0.0411(5) Uani 1 1 d . . .
H10A H 0.4718 0.4127 0.6354 0.049 Uiso 1 1 calc R . .
H10B H 0.3450 0.3429 0.6503 0.049 Uiso 1 1 calc R . .
C11 C 0.1437(2) 0.44756(12) 0.60273(9) 0.0354(4) Uani 1 1 d . . .
H11A H 0.0528 0.4874 0.6028 0.043 Uiso 1 1 calc R . .
H11B H 0.0989 0.3905 0.6056 0.043 Uiso 1 1 calc R . .
C12 C 0.2084(2) 0.45524(12) 0.54170(9) 0.0346(4) Uani 1 1 d . . .
C13 C 0.2532(3) 0.38455(13) 0.51142(10) 0.0464(5) Uani 1 1 d . . .
H13 H 0.2531 0.3315 0.5310 0.056 Uiso 1 1 calc R . .
C14 C 0.2983(3) 0.39001(15) 0.45287(10) 0.0530(6) Uani 1 1 d . . .
H14 H 0.3266 0.3408 0.4324 0.064 Uiso 1 1 calc R . .
C15 C 0.3018(2) 0.46649(15) 0.42459(10) 0.0454(5) Uani 1 1 d . . .
H15 H 0.3305 0.4703 0.3843 0.055 Uiso 1 1 calc R . .
C16 C 0.2634(2) 0.53761(14) 0.45493(10) 0.0435(5) Uani 1 1 d . . .
H16 H 0.2701 0.5909 0.4363 0.052 Uiso 1 1 calc R . .
C17 C 0.2155(2) 0.53158(13) 0.51230(9) 0.0392(5) Uani 1 1 d . . .
H17 H 0.1864 0.5810 0.5322 0.047 Uiso 1 1 calc R . .
C18 C -0.0458(2) 0.36576(11) 0.85356(8) 0.0337(4) Uani 1 1 d . . .
H18A H -0.0003 0.3125 0.8404 0.040 Uiso 1 1 calc R . .
H18B H -0.1415 0.3792 0.8236 0.040 Uiso 1 1 calc R . .
C19 C -0.1033(2) 0.35131(11) 0.91535(8) 0.0336(4) Uani 1 1 d . . .
C20 C -0.2170(2) 0.40352(13) 0.93709(9) 0.0380(4) Uani 1 1 d . . .
H20 H -0.2568 0.4509 0.9137 0.046 Uiso 1 1 calc R . .
C21 C -0.2727(3) 0.38701(14) 0.99259(9) 0.0450(5) Uani 1 1 d . . .
H21 H -0.3499 0.4233 1.0069 0.054 Uiso 1 1 calc R . .
C22 C -0.2174(3) 0.31862(14) 1.02703(9) 0.0490(5) Uani 1 1 d . . .
H22 H -0.2573 0.3071 1.0647 0.059 Uiso 1 1 calc R . .
C23 C -0.1041(3) 0.26718(14) 1.00646(9) 0.0519(6) Uani 1 1 d . . .
H23 H -0.0643 0.2203 1.0303 0.062 Uiso 1 1 calc R . .
C24 C -0.0471(3) 0.28315(13) 0.95109(9) 0.0440(5) Uani 1 1 d . . .
H24 H 0.0314 0.2470 0.9375 0.053 Uiso 1 1 calc R . .
O4 O 0.4159(2) 0.19003(11) 0.74226(11) 0.0902(7) Uani 1 1 d . . .
O5 O 0.2193(2) 0.17695(11) 0.79639(8) 0.0635(4) Uani 1 1 d . . .
O6 O 0.2913(2) 0.07355(9) 0.74411(9) 0.0647(5) Uani 1 1 d . . .
N6 N 0.3084(2) 0.14671(10) 0.76146(9) 0.0475(5) Uani 1 1 d . . .
O7 O 0.4460(2) 0.08406(13) 0.62595(12) 0.0807(6) Uani 1 1 d . . .
H7O H 0.431(4) 0.0878(19) 0.6659(14) 0.089(12) Uiso 1 1 d . . .
C25 C 0.3739(4) 0.1489(2) 0.59073(17) 0.1080(12) Uani 1 1 d . . .
H25A H 0.2625 0.1564 0.5996 0.162 Uiso 1 1 calc R . .
H25B H 0.3730 0.1356 0.5472 0.162 Uiso 1 1 calc R . .
H25C H 0.4352 0.2006 0.6004 0.162 Uiso 1 1 calc R . .

loop_
_atom_site_aniso_label
_atom_site_aniso_U_11
_atom_site_aniso_U_22
_atom_site_aniso_U_33
_atom_site_aniso_U_23
_atom_site_aniso_U_13
_atom_site_aniso_U_12
Cd1 0.02685(7) 0.02467(7) 0.02675(8) -0.00149(5) 0.00267(5) -0.00182(5)
O1 0.0392(8) 0.0341(7) 0.0369(8) -0.0100(6) 0.0068(6) -0.0061(6)
O2 0.0369(8) 0.0330(7) 0.0649(10) 0.0048(7) -0.0058(7) -0.0040(6)
O3 0.0405(8) 0.0381(7) 0.0361(7) -0.0080(6) -0.0027(6) -0.0097(6)
N1 0.0346(9) 0.0343(8) 0.0309(9) -0.0003(7) 0.0057(7) -0.0073(7)
N2 0.0307(9) 0.0281(8) 0.0310(8) -0.0007(6) 0.0038(7) 0.0012(7)
N3 0.0321(8) 0.0370(9) 0.0264(8) -0.0022(7) 0.0012(6) -0.0047(7)
N4 0.0323(9) 0.0226(8) 0.0428(10) -0.0002(7) 0.0007(7) -0.0011(7)
N5 0.0358(9) 0.0310(8) 0.0244(8) 0.0024(6) 0.0048(6) -0.0091(7)
C1 0.0344(10) 0.0375(11) 0.0352(11) -0.0009(8) 0.0065(8) -0.0066(8)
C2 0.0448(12) 0.0336(11) 0.0417(12) 0.0055(9) 0.0090(9) 0.0048(9)
C3 0.0487(12) 0.0279(10) 0.0403(11) 0.0044(8) 0.0148(9) 0.0016(9)
C4 0.0440(11) 0.0331(10) 0.0321(10) -0.0042(8) 0.0084(9) -0.0013(8)
C5 0.0404(11) 0.0423(11) 0.0355(11) 0.0024(9) 0.0104(9) 0.0000(9)
C6 0.0414(11) 0.0420(12) 0.0332(11) 0.0002(9) -0.0032(9) -0.0080(9)
C7 0.0496(13) 0.0385(11) 0.0400(12) 0.0023(9) -0.0082(10) 0.0024(9)
C8 0.0412(12) 0.0439(12) 0.0467(13) -0.0005(10) -0.0082(10) 0.0053(9)
C9 0.0279(10) 0.0302(10) 0.0706(15) -0.0005(10) 0.0123(10) 0.0024(8)
C10 0.0425(12) 0.0354(11) 0.0491(13) -0.0013(10) 0.0204(10) 0.0026(9)
C11 0.0320(10) 0.0430(11) 0.0324(10) -0.0073(8) 0.0082(8) -0.0067(8)
C12 0.0272(9) 0.0444(11) 0.0330(10) -0.0062(9) 0.0074(8) -0.0089(8)
C13 0.0572(14) 0.0391(12) 0.0465(13) -0.0068(10) 0.0209(11) -0.0103(10)
C14 0.0606(15) 0.0543(14) 0.0490(14) -0.0147(11) 0.0254(11) -0.0075(11)
C15 0.0353(11) 0.0664(15) 0.0364(12) -0.0026(11) 0.0114(9) -0.0079(10)
C16 0.0389(11) 0.0545(13) 0.0364(11) 0.0064(10) 0.0026(9) -0.0041(10)
C17 0.0375(11) 0.0452(12) 0.0343(11) -0.0024(9) 0.0023(9) 0.0038(9)
C18 0.0418(11) 0.0320(10) 0.0263(10) -0.0007(8) 0.0015(8) -0.0073(8)
C19 0.0408(11) 0.0346(10) 0.0238(9) -0.0011(8) -0.0026(8) -0.0102(8)
C20 0.0402(11) 0.0404(11) 0.0318(11) 0.0036(9) -0.0019(9) -0.0078(9)
C21 0.0504(13) 0.0490(13) 0.0364(12) -0.0064(10) 0.0084(10) -0.0090(10)
C22 0.0654(15) 0.0556(14) 0.0257(10) 0.0018(10) 0.0051(10) -0.0170(12)
C23 0.0715(16) 0.0474(13) 0.0353(12) 0.0136(10) 0.0013(11) -0.0089(12)
C24 0.0578(13) 0.0364(11) 0.0379(12) 0.0047(9) 0.0062(10) -0.0026(10)
O4 0.0475(10) 0.0416(10) 0.187(2) 0.0056(12) 0.0382(12) -0.0035(8)
O5 0.0671(11) 0.0597(11) 0.0615(11) -0.0040(9) 0.0004(9) 0.0015(9)
O6 0.0596(11) 0.0317(8) 0.0942(14) -0.0095(8) -0.0221(9) -0.0028(7)
N6 0.0386(10) 0.0264(9) 0.0713(13) 0.0076(9) -0.0158(9) 0.0016(8)
O7 0.0735(14) 0.0625(13) 0.1047(19) -0.0203(13) 0.0058(13) 0.0143(10)
C25 0.114(3) 0.081(2) 0.140(3) 0.019(2) 0.057(2) 0.024(2)

loop_
_atom_type_symbol
_atom_type_description
_atom_type_scat_dispersion_real
_atom_type_scat_dispersion_imag
_atom_type_scat_source
C C 0.0033 0.0016 'International Tables Vol C Tables 4.2.6.8 and 6.1.1.4'
H H 0.0000 0.0000 'International Tables Vol C Tables 4.2.6.8 and 6.1.1.4'
N N 0.0061 0.0033 'International Tables Vol C Tables 4.2.6.8 and 6.1.1.4'
O O 0.0106 0.0060 'International Tables Vol C Tables 4.2.6.8 and 6.1.1.4'
Cd Cd -0.8075 1.2024 'International Tables Vol C Tables 4.2.6.8 and 6.1.1.4'

loop_
_geom_angle_atom_site_label_1
_geom_angle_atom_site_label_2
_geom_angle_atom_site_label_3
_geom_angle
_geom_angle_site_symmetry_1
_geom_angle_site_symmetry_3
_geom_angle_publ_flag
N4 Cd1 N2 127.40(6) . . ?
N4 Cd1 O1 138.81(5) . . ?
N2 Cd1 O1 93.79(5) . . ?
N4 Cd1 N1 80.06(6) . . ?
N2 Cd1 N1 93.10(6) . . ?
O1 Cd1 N1 99.77(5) . . ?
N4 Cd1 N3 91.12(6) . . ?
N2 Cd1 N3 80.22(5) . . ?
O1 Cd1 N3 96.81(5) . . ?
N1 Cd1 N3 162.51(5) . . ?
N4 Cd1 O2 86.18(5) . . ?
N2 Cd1 O2 146.17(5) . . ?
O1 Cd1 O2 52.76(4) . . ?
N1 Cd1 O2 88.61(5) . . ?
N3 Cd1 O2 105.98(5) . . ?
N5 O1 Cd1 97.47(10) . . ?
N5 O2 Cd1 92.05(10) . . ?
C1 N1 C11 113.05(15) . . ?
C1 N1 C10 109.61(15) . . ?
C11 N1 C10 109.83(15) . . ?
C1 N1 Cd1 111.34(11) . . ?
C11 N1 Cd1 109.72(11) . . ?
C10 N1 Cd1 102.80(11) . . ?
C3 N2 C4 111.14(15) . . ?
C3 N2 Cd1 117.79(12) . . ?
C4 N2 Cd1 108.15(11) . . ?
C3 N2 H2N 107.5(13) . . ?
C4 N2 H2N 109.8(14) . . ?
Cd1 N2 H2N 102.0(13) . . ?
C6 N3 C18 113.76(14) . . ?
C6 N3 C5 108.97(14) . . ?
C18 N3 C5 110.41(15) . . ?
C6 N3 Cd1 113.48(12) . . ?
C18 N3 Cd1 107.13(10) . . ?
C5 N3 Cd1 102.52(10) . . ?
C8 N4 C9 111.34(16) . . ?
C8 N4 Cd1 119.44(13) . . ?
C9 N4 Cd1 108.25(11) . . ?
C8 N4 H4N 105.5(13) . . ?
C9 N4 H4N 105.9(14) . . ?
Cd1 N4 H4N 105.4(13) . . ?
O3 N5 O2 121.66(15) . . ?
O3 N5 O1 120.77(15) . . ?
O2 N5 O1 117.58(14) . . ?
N1 C1 C2 113.97(16) . . ?
N1 C1 H1A 108.8 . . ?
C2 C1 H1A 108.8 . . ?
N1 C1 H1B 108.8 . . ?
C2 C1 H1B 108.8 . . ?
H1A C1 H1B 107.7 . . ?
C3 C2 C1 115.88(16) . . ?
C3 C2 H2A 108.3 . . ?
C1 C2 H2A 108.3 . . ?
C3 C2 H2B 108.3 . . ?
C1 C2 H2B 108.3 . . ?
H2A C2 H2B 107.4 . . ?
N2 C3 C2 114.69(16) . . ?
N2 C3 H3A 108.6 . . ?
C2 C3 H3A 108.6 . . ?
N2 C3 H3B 108.6 . . ?
C2 C3 H3B 108.6 . . ?
H3A C3 H3B 107.6 . . ?
N2 C4 C5 110.40(16) . . ?
N2 C4 H4A 109.6 . . ?
C5 C4 H4A 109.6 . . ?
N2 C4 H4B 109.6 . . ?
C5 C4 H4B 109.6 . . ?
H4A C4 H4B 108.1 . . ?
N3 C5 C4 113.21(16) . . ?
N3 C5 H5A 108.9 . . ?
C4 C5 H5A 108.9 . . ?
N3 C5 H5B 108.9 . . ?
C4 C5 H5B 108.9 . . ?
H5A C5 H5B 107.7 . . ?
N3 C6 C7 114.43(16) . . ?
N3 C6 H6A 108.7 . . ?
C7 C6 H6A 108.7 . . ?
N3 C6 H6B 108.7 . . ?
C7 C6 H6B 108.7 . . ?
H6A C6 H6B 107.6 . . ?
C8 C7 C6 115.95(17) . . ?
C8 C7 H7A 108.3 . . ?
C6 C7 H7A 108.3 . . ?
C8 C7 H7B 108.3 . . ?
C6 C7 H7B 108.3 . . ?
H7A C7 H7B 107.4 . . ?
N4 C8 C7 112.70(17) . . ?
N4 C8 H8A 109.1 . . ?
C7 C8 H8A 109.1 . . ?
N4 C8 H8B 109.1 . . ?
C7 C8 H8B 109.1 . . ?
H8A C8 H8B 107.8 . . ?
N4 C9 C10 111.26(16) . . ?
N4 C9 H9A 109.4 . . ?
C10 C9 H9A 109.4 . . ?
N4 C9 H9B 109.4 . . ?
C10 C9 H9B 109.4 . . ?
H9A C9 H9B 108.0 . . ?
N1 C10 C9 112.91(15) . . ?
N1 C10 H10A 109.0 . . ?
C9 C10 H10A 109.0 . . ?
N1 C10 H10B 109.0 . . ?
C9 C10 H10B 109.0 . . ?
H10A C10 H10B 107.8 . . ?
N1 C11 C12 116.79(15) . . ?
N1 C11 H11A 108.1 . . ?
C12 C11 H11A 108.1 . . ?
N1 C11 H11B 108.1 . . ?
C12 C11 H11B 108.1 . . ?
H11A C11 H11B 107.3 . . ?
C17 C12 C13 117.52(18) . . ?
C17 C12 C11 121.78(17) . . ?
C13 C12 C11 120.58(18) . . ?
C12 C13 C14 121.1(2) . . ?
C12 C13 H13 119.5 . . ?
C14 C13 H13 119.5 . . ?
C15 C14 C13 120.0(2) . . ?
C15 C14 H14 120.0 . . ?
C13 C14 H14 120.0 . . ?
C14 C15 C16 119.6(2) . . ?
C14 C15 H15 120.2 . . ?
C16 C15 H15 120.2 . . ?
C17 C16 C15 120.0(2) . . ?
C17 C16 H16 120.0 . . ?
C15 C16 H16 120.0 . . ?
C16 C17 C12 121.7(2) . . ?
C16 C17 H17 119.2 . . ?
C12 C17 H17 119.2 . . ?
N3 C18 C19 117.19(14) . . ?
N3 C18 H18A 108.0 . . ?
C19 C18 H18A 108.0 . . ?
N3 C18 H18B 108.0 . . ?
C19 C18 H18B 108.0 . . ?
H18A C18 H18B 107.2 . . ?
C24 C19 C20 117.99(18) . . ?
C24 C19 C18 120.30(18) . . ?
C20 C19 C18 121.68(17) . . ?
C21 C20 C19 120.59(19) . . ?
C21 C20 H20 119.7 . . ?
C19 C20 H20 119.7 . . ?
C22 C21 C20 120.7(2) . . ?
C22 C21 H21 119.7 . . ?
C20 C21 H21 119.7 . . ?
C23 C22 C21 119.3(2) . . ?
C23 C22 H22 120.3 . . ?
C21 C22 H22 120.3 . . ?
C22 C23 C24 120.5(2) . . ?
C22 C23 H23 119.7 . . ?
C24 C23 H23 119.7 . . ?
C23 C24 C19 120.9(2) . . ?
C23 C24 H24 119.6 . . ?
C19 C24 H24 119.6 . . ?
O6 N6 O5 120.6(2) . . ?
O6 N6 O4 118.7(2) . . ?
O5 N6 O4 120.65(19) . . ?
C25 O7 H7O 113(2) . . ?
O7 C25 H25A 109.5 . . ?
O7 C25 H25B 109.5 . . ?
H25A C25 H25B 109.5 . . ?
O7 C25 H25C 109.5 . . ?
H25A C25 H25C 109.5 . . ?
H25B C25 H25C 109.5 . . ?

loop_
_geom_bond_atom_site_label_1
_geom_bond_atom_site_label_2
_geom_bond_distance
_geom_bond_site_symmetry_2
_geom_bond_publ_flag
Cd1 N4 2.2589(16) . ?
Cd1 N2 2.2671(16) . ?
Cd1 O1 2.3603(14) . ?
Cd1 N1 2.3692(16) . ?
Cd1 N3 2.3718(16) . ?
Cd1 O2 2.4837(14) . ?
O1 N5 1.2682(19) . ?
O2 N5 1.2516(19) . ?
O3 N5 1.2329(18) . ?
N1 C1 1.481(2) . ?
N1 C11 1.486(2) . ?
N1 C10 1.511(2) . ?
N2 C3 1.477(2) . ?
N2 C4 1.482(2) . ?
N2 H2N 0.82(2) . ?
N3 C6 1.480(2) . ?
N3 C18 1.490(2) . ?
N3 C5 1.518(2) . ?
N4 C8 1.467(2) . ?
N4 C9 1.499(2) . ?
N4 H4N 0.781(19) . ?
C1 C2 1.533(3) . ?
C1 H1A 0.9900 . ?
C1 H1B 0.9900 . ?
C2 C3 1.507(3) . ?
C2 H2A 0.9900 . ?
C2 H2B 0.9900 . ?
C3 H3A 0.9900 . ?
C3 H3B 0.9900 . ?
C4 C5 1.532(3) . ?
C4 H4A 0.9900 . ?
C4 H4B 0.9900 . ?
C5 H5A 0.9900 . ?
C5 H5B 0.9900 . ?
C6 C7 1.527(3) . ?
C6 H6A 0.9900 . ?
C6 H6B 0.9900 . ?
C7 C8 1.495(3) . ?
C7 H7A 0.9900 . ?
C7 H7B 0.9900 . ?
C8 H8A 0.9900 . ?
C8 H8B 0.9900 . ?
C9 C10 1.512(3) . ?
C9 H9A 0.9900 . ?
C9 H9B 0.9900 . ?
C10 H10A 0.9900 . ?
C10 H10B 0.9900 . ?
C11 C12 1.516(3) . ?
C11 H11A 0.9900 . ?
C11 H11B 0.9900 . ?
C12 C17 1.385(3) . ?
C12 C13 1.387(3) . ?
C13 C14 1.391(3) . ?
C13 H13 0.9500 . ?
C14 C15 1.373(3) . ?
C14 H14 0.9500 . ?
C15 C16 1.376(3) . ?
C15 H15 0.9500 . ?
C16 C17 1.376(3) . ?
C16 H16 0.9500 . ?
C17 H17 0.9500 . ?
C18 C19 1.517(2) . ?
C18 H18A 0.9900 . ?
C18 H18B 0.9900 . ?
C19 C24 1.389(3) . ?
C19 C20 1.393(3) . ?
C20 C21 1.387(3) . ?
C20 H20 0.9500 . ?
C21 C22 1.375(3) . ?
C21 H21 0.9500 . ?
C22 C23 1.372(3) . ?
C22 H22 0.9500 . ?
C23 C24 1.388(3) . ?
C23 H23 0.9500 . ?
C24 H24 0.9500 . ?
O4 N6 1.248(2) . ?
O5 N6 1.235(2) . ?
O6 N6 1.232(2) . ?
O7 C25 1.383(4) . ?
O7 H7O 0.91(3) . ?
C25 H25A 0.9800 . ?
C25 H25B 0.9800 . ?
C25 H25C 0.9800 . ?

loop_
_geom_hbond_atom_site_label_D
_geom_hbond_atom_site_label_H
_geom_hbond_atom_site_label_A
_geom_hbond_distance_DH
_geom_hbond_distance_HA
_geom_hbond_distance_DA
_geom_hbond_angle_DHA
_geom_hbond_site_symmetry_A
N2 H2N O6 0.82(2) 2.42(2) 3.139(3) 146.0(18) 2_556
N2 H2N N6 0.82(2) 2.720(19) 3.466(3) 151.6(17) 2_556
N4 H4N O5 0.781(19) 2.624(19) 3.331(2) 151.5(17) .
N4 H4N O4 0.781(19) 2.23(2) 2.931(2) 150.5(17) .
O7 H7O O6 0.91(3) 2.21(3) 3.054(3) 155(3) .

loop_
_geom_torsion_atom_site_label_1
_geom_torsion_atom_site_label_2
_geom_torsion_atom_site_label_3
_geom_torsion_atom_site_label_4
_geom_torsion
_geom_torsion_site_symmetry_1
_geom_torsion_site_symmetry_2
_geom_torsion_site_symmetry_3
_geom_torsion_site_symmetry_4
_geom_torsion_publ_flag
N4 Cd1 O1 N5 -7.49(14) . . . . ?
N2 Cd1 O1 N5 172.36(10) . . . . ?
N1 Cd1 O1 N5 78.55(10) . . . . ?
N3 Cd1 O1 N5 -107.06(10) . . . . ?
O2 Cd1 O1 N5 -2.14(9) . . . . ?
N4 Cd1 O2 N5 178.63(10) . . . . ?
N2 Cd1 O2 N5 -7.74(15) . . . . ?
O1 Cd1 O2 N5 2.15(9) . . . . ?
N1 Cd1 O2 N5 -101.24(10) . . . . ?
N3 Cd1 O2 N5 88.56(10) . . . . ?
N4 Cd1 N1 C1 -101.24(12) . . . . ?
N2 Cd1 N1 C1 26.20(13) . . . . ?
O1 Cd1 N1 C1 120.59(12) . . . . ?
N3 Cd1 N1 C1 -40.6(2) . . . . ?
O2 Cd1 N1 C1 172.39(12) . . . . ?
N4 Cd1 N1 C11 132.84(13) . . . . ?
N2 Cd1 N1 C11 -99.71(12) . . . . ?
O1 Cd1 N1 C11 -5.32(12) . . . . ?
N3 Cd1 N1 C11 -166.49(15) . . . . ?
O2 Cd1 N1 C11 46.48(12) . . . . ?
N4 Cd1 N1 C10 16.04(11) . . . . ?
N2 Cd1 N1 C10 143.48(12) . . . . ?
O1 Cd1 N1 C10 -122.12(11) . . . . ?
N3 Cd1 N1 C10 76.7(2) . . . . ?
O2 Cd1 N1 C10 -70.33(11) . . . . ?
N4 Cd1 N2 C3 57.68(16) . . . . ?
O1 Cd1 N2 C3 -122.19(14) . . . . ?
N1 Cd1 N2 C3 -22.17(14) . . . . ?
N3 Cd1 N2 C3 141.55(14) . . . . ?
O2 Cd1 N2 C3 -114.31(15) . . . . ?
N4 Cd1 N2 C4 -69.31(14) . . . . ?
O1 Cd1 N2 C4 110.82(12) . . . . ?
N1 Cd1 N2 C4 -149.16(12) . . . . ?
N3 Cd1 N2 C4 14.55(12) . . . . ?
O2 Cd1 N2 C4 118.70(13) . . . . ?
N4 Cd1 N3 C6 24.45(12) . . . . ?
N2 Cd1 N3 C6 -103.36(12) . . . . ?
O1 Cd1 N3 C6 163.95(11) . . . . ?
N1 Cd1 N3 C6 -34.7(2) . . . . ?
O2 Cd1 N3 C6 110.80(11) . . . . ?
N4 Cd1 N3 C18 -101.95(12) . . . . ?
N2 Cd1 N3 C18 130.24(12) . . . . ?
O1 Cd1 N3 C18 37.55(12) . . . . ?
N1 Cd1 N3 C18 -161.13(16) . . . . ?
O2 Cd1 N3 C18 -15.60(12) . . . . ?
N4 Cd1 N3 C5 141.81(11) . . . . ?
N2 Cd1 N3 C5 14.00(11) . . . . ?
O1 Cd1 N3 C5 -78.70(11) . . . . ?
N1 Cd1 N3 C5 82.6(2) . . . . ?
O2 Cd1 N3 C5 -131.85(11) . . . . ?
N2 Cd1 N4 C8 54.14(16) . . . . ?
O1 Cd1 N4 C8 -126.06(14) . . . . ?
N1 Cd1 N4 C8 140.43(15) . . . . ?
N3 Cd1 N4 C8 -24.38(15) . . . . ?
O2 Cd1 N4 C8 -130.32(15) . . . . ?
N2 Cd1 N4 C9 -74.62(14) . . . . ?
O1 Cd1 N4 C9 105.18(13) . . . . ?
N1 Cd1 N4 C9 11.66(12) . . . . ?
N3 Cd1 N4 C9 -153.14(12) . . . . ?
O2 Cd1 N4 C9 100.92(12) . . . . ?
Cd1 O2 N5 O3 176.43(13) . . . . ?
Cd1 O2 N5 O1 -3.60(14) . . . . ?
Cd1 O1 N5 O3 -176.21(13) . . . . ?
Cd1 O1 N5 O2 3.82(15) . . . . ?
C11 N1 C1 C2 69.6(2) . . . . ?
C10 N1 C1 C2 -167.49(15) . . . . ?
Cd1 N1 C1 C2 -54.42(18) . . . . ?
N1 C1 C2 C3 84.1(2) . . . . ?
C4 N2 C3 C2 170.71(16) . . . . ?
Cd1 N2 C3 C2 45.2(2) . . . . ?
C1 C2 C3 N2 -76.0(2) . . . . ?
C3 N2 C4 C5 -172.42(16) . . . . ?
Cd1 N2 C4 C5 -41.67(18) . . . . ?
C6 N3 C5 C4 78.74(19) . . . . ?
C18 N3 C5 C4 -155.64(15) . . . . ?
Cd1 N3 C5 C4 -41.78(17) . . . . ?
N2 C4 C5 N3 59.9(2) . . . . ?
C18 N3 C6 C7 72.0(2) . . . . ?
C5 N3 C6 C7 -164.35(16) . . . . ?
Cd1 N3 C6 C7 -50.82(19) . . . . ?
N3 C6 C7 C8 81.6(2) . . . . ?
C9 N4 C8 C7 176.62(16) . . . . ?
Cd1 N4 C8 C7 49.3(2) . . . . ?
C6 C7 C8 N4 -78.0(2) . . . . ?
C8 N4 C9 C10 -172.26(16) . . . . ?
Cd1 N4 C9 C10 -39.06(18) . . . . ?
C1 N1 C10 C9 75.32(19) . . . . ?
C11 N1 C10 C9 -159.91(16) . . . . ?
Cd1 N1 C10 C9 -43.18(18) . . . . ?
N4 C9 C10 N1 58.9(2) . . . . ?
C1 N1 C11 C12 59.2(2) . . . . ?
C10 N1 C11 C12 -63.5(2) . . . . ?
Cd1 N1 C11 C12 -175.84(13) . . . . ?
N1 C11 C12 C17 -85.6(2) . . . . ?
N1 C11 C12 C13 98.6(2) . . . . ?
C17 C12 C13 C14 -2.1(3) . . . . ?
C11 C12 C13 C14 173.89(19) . . . . ?
C12 C13 C14 C15 1.2(3) . . . . ?
C13 C14 C15 C16 1.2(3) . . . . ?
C14 C15 C16 C17 -2.7(3) . . . . ?
C15 C16 C17 C12 1.8(3) . . . . ?
C13 C12 C17 C16 0.6(3) . . . . ?
C11 C12 C17 C16 -175.32(18) . . . . ?
C6 N3 C18 C19 54.4(2) . . . . ?
C5 N3 C18 C19 -68.5(2) . . . . ?
Cd1 N3 C18 C19 -179.38(13) . . . . ?
N3 C18 C19 C24 -103.5(2) . . . . ?
N3 C18 C19 C20 78.7(2) . . . . ?
C24 C19 C20 C21 -0.5(3) . . . . ?
C18 C19 C20 C21 177.32(17) . . . . ?
C19 C20 C21 C22 -0.3(3) . . . . ?
C20 C21 C22 C23 1.0(3) . . . . ?
C21 C22 C23 C24 -0.9(3) . . . . ?
C22 C23 C24 C19 0.0(3) . . . . ?
C20 C19 C24 C23 0.7(3) . . . . ?
C18 C19 C24 C23 -177.18(18) . . . . ?
